data_7131182
loop_
_publ_author_name
'Bisai, Milan Kumar'
'Ajithkumar, V. S.'
'Raj, K. Vipin'
'Vanka, Kumar'
'Gonnade, Rajesh G.'
'Sen, Sakya S.'

_publ_section_title
;
 A zwitterionic disilanylium from an unsymmetrical disilene.
;
_journal_issue 12
_journal_name_full 'Chemical communications (Cambridge, England)'
_journal_page_first 1669
_journal_page_last 1672
_journal_paper_doi 10.1039/d2cc06954g
_journal_volume 59
_journal_year 2023
_chemical_formula_moiety 'C25 H52 N2 Si5 Te'
_chemical_formula_sum 'C25 H52 N2 Si5 Te'
_chemical_formula_weight 648.73
_space_group_crystal_system orthorhombic
_space_group_IT_number 19
_space_group_name_Hall 'P 2ac 2ab'
_space_group_name_H-M_alt 'P 21 21 21'
_atom_sites_solution_hydrogens geom
_audit_creation_method SHELXL-2014/7
_audit_update_record
;
2022-10-20 deposited with the CCDC.	2023-01-16 downloaded from the CCDC.
;
_cell_angle_alpha 90
_cell_angle_beta 90
_cell_angle_gamma 90
_cell_formula_units_Z 4
_cell_length_a 14.873(3)
_cell_length_b 19.141(3)
_cell_length_c 12.115(2)
_cell_measurement_reflns_used 9584
_cell_measurement_temperature 100(2)
_cell_measurement_theta_max 32.18
_cell_measurement_theta_min 2.42
_cell_volume 3448.9(10)
_computing_cell_refinement 'SAINT (Bruker, 2016)'
_computing_data_collection 'APEX3 (Bruker, 2016)'
_computing_data_reduction 'SAINT (Bruker, 2016)'
_computing_molecular_graphics 'Bruker SHELXTL, Mercury 2020.20'
_computing_publication_material 'Bruker SHELXTL'
_computing_structure_refinement 'SHELXL-2018/3 (Sheldrick, 2018)'
_computing_structure_solution 'SHELXT 2014/5 (Sheldrick, 2014)'
_diffrn_ambient_temperature 100(2)
_diffrn_detector 'Photon II CPAD Area Detector'
_diffrn_detector_area_resol_mean 7.39
_diffrn_measured_fraction_theta_full 0.997
_diffrn_measured_fraction_theta_max 0.998
_diffrn_measurement_device '\k-geometry diffractometer'
_diffrn_measurement_device_type 'Bruker D8 VENTURE Kappa Duo PHOTON II CPAD'
_diffrn_measurement_method '\f and \w scans'
_diffrn_radiation_monochromator 'multilayer mirrors'
_diffrn_radiation_type MoK\a
_diffrn_radiation_wavelength 0.71073
_diffrn_reflns_av_R_equivalents 0.1015
_diffrn_reflns_av_unetI/netI 0.0450
_diffrn_reflns_Laue_measured_fraction_full 0.997
_diffrn_reflns_Laue_measured_fraction_max 0.998
_diffrn_reflns_limit_h_max 19
_diffrn_reflns_limit_h_min -19
_diffrn_reflns_limit_k_max 25
_diffrn_reflns_limit_k_min -25
_diffrn_reflns_limit_l_max 16
_diffrn_reflns_limit_l_min -16
_diffrn_reflns_number 93617
_diffrn_reflns_point_group_measured_fraction_full 0.998
_diffrn_reflns_point_group_measured_fraction_max 0.999
_diffrn_reflns_theta_full 25.242
_diffrn_reflns_theta_max 28.000
_diffrn_reflns_theta_min 2.415
_diffrn_source 'micro-focus sealed tube'
_diffrn_source_type 'Incoatech I\mS HB'
_exptl_absorpt_coefficient_mu 1.052
_exptl_absorpt_correction_T_max 0.7470
_exptl_absorpt_correction_T_min 0.6002
_exptl_absorpt_correction_type multi-scan
_exptl_absorpt_process_details 'SADABS (BRUKER, 2016)'
_exptl_crystal_colour red
_exptl_crystal_density_diffrn 1.249
_exptl_crystal_description block
_exptl_crystal_F_000 1352
_exptl_crystal_size_max 0.210
_exptl_crystal_size_mid 0.170
_exptl_crystal_size_min 0.130
_refine_diff_density_max 2.549
_refine_diff_density_min -1.134
_refine_diff_density_rms 0.163
_refine_ls_abs_structure_details
;
 Flack x determined using 3030 quotients [(I+)-(I-)]/[(I+)+(I-)]
 (Parsons, Flack and Wagner, Acta Cryst. B69 (2013) 249-259).
;
_refine_ls_abs_structure_Flack 0.094(8)
_refine_ls_extinction_method none
_refine_ls_goodness_of_fit_ref 1.108
_refine_ls_hydrogen_treatment constr
_refine_ls_matrix_type full
_refine_ls_number_parameters 313
_refine_ls_number_reflns 8306
_refine_ls_number_restraints 0
_refine_ls_restrained_S_all 1.108
_refine_ls_R_factor_all 0.0659
_refine_ls_R_factor_gt 0.0548
_refine_ls_shift/su_max 0.001
_refine_ls_shift/su_mean 0.000
_refine_ls_structure_factor_coef Fsqd
_refine_ls_weighting_details 'w=1/[\s^2^(Fo^2^)+(0.0528P)^2^+20.0825P] where P=(Fo^2^+2Fc^2^)/3'
_refine_ls_weighting_scheme calc
_refine_ls_wR_factor_gt 0.1367
_refine_ls_wR_factor_ref 0.1472
_reflns_Friedel_coverage 0.802
_reflns_Friedel_fraction_full 0.999
_reflns_Friedel_fraction_max 0.999
_reflns_number_gt 7441
_reflns_number_total 8306
_reflns_threshold_expression 'I > 2\s(I)'
_cod_data_source_file d2cc06954g2.cif
_cod_data_source_block mo_DiSi_Te_new_0ma_a
_cod_depositor_comments 'Adding full bibliography for 7131179--7131182.cif.'
_cod_original_cell_volume 3449.0(10)
_cod_database_code 7131182
_shelx_shelxl_version_number 2014/7
_shelx_space_group_comment
;
The symmetry employed for this shelxl refinement is uniquely defined
by the following loop, which should always be used as a source of
symmetry information in preference to the above space-group names.
They are only intended as comments.
;
_shelx_estimated_absorpt_t_min 0.809
_shelx_estimated_absorpt_t_max 0.875

loop_
_space_group_symop_operation_xyz
'x, y, z'
'-x+1/2, -y, z+1/2'
'-x, y+1/2, -z+1/2'
'x+1/2, -y+1/2, -z'

loop_
_atom_site_label
_atom_site_type_symbol
_atom_site_fract_x
_atom_site_fract_y
_atom_site_fract_z
_atom_site_U_iso_or_equiv
_atom_site_adp_type
_atom_site_occupancy
_atom_site_site_symmetry_order
_atom_site_calc_flag
_atom_site_refinement_flags_posn
_atom_site_refinement_flags_adp
_atom_site_refinement_flags_occupancy
_atom_site_disorder_assembly
_atom_site_disorder_group
Te1 Te 0.35373(4) 0.77129(3) 0.19224(5) 0.02429(15) Uani 1 1 d . . . . .
Si1 Si 0.51830(14) 0.64296(10) 0.32197(18) 0.0159(4) Uani 1 1 d . . . . .
Si2 Si 0.40335(13) 0.64879(10) 0.1907(2) 0.0149(4) Uani 1 1 d . . . . .
Si3 Si 0.44796(16) 0.61163(11) 0.01479(19) 0.0190(4) Uani 1 1 d . . . . .
Si4 Si 0.27576(16) 0.58564(12) 0.2487(2) 0.0228(5) Uani 1 1 d . . . . .
Si5 Si 0.54688(18) 0.64468(12) 0.59382(19) 0.0234(5) Uani 1 1 d . . . . .
N1 N 0.6123(4) 0.5824(3) 0.3055(6) 0.0182(12) Uani 1 1 d . . . . .
N2 N 0.6195(4) 0.6940(3) 0.2964(6) 0.0164(13) Uani 1 1 d . . . . .
C1 C 0.6684(5) 0.6352(4) 0.2850(7) 0.0208(17) Uani 1 1 d . . . . .
C2 C 0.7645(6) 0.6312(4) 0.2533(8) 0.0206(16) Uani 1 1 d . . . . .
C3 C 0.8290(6) 0.6154(4) 0.3310(7) 0.0251(18) Uani 1 1 d . . . . .
H3 H 0.8113 0.6060 0.4048 0.030 Uiso 1 1 calc R U . . .
C4 C 0.9199(6) 0.6130(4) 0.3030(10) 0.0290(18) Uani 1 1 d . . . . .
H4 H 0.9639 0.6020 0.3572 0.035 Uiso 1 1 calc R U . . .
C5 C 0.9450(6) 0.6270(4) 0.1959(10) 0.032(2) Uani 1 1 d . . . . .
H5 H 1.0068 0.6257 0.1761 0.038 Uiso 1 1 calc R U . . .
C6 C 0.8819(6) 0.6426(5) 0.1179(9) 0.030(2) Uani 1 1 d . . . . .
H6 H 0.9005 0.6520 0.0444 0.036 Uiso 1 1 calc R U . . .
C7 C 0.7907(6) 0.6449(5) 0.1439(8) 0.0244(17) Uani 1 1 d . . . . .
H7 H 0.7472 0.6556 0.0890 0.029 Uiso 1 1 calc R U . . .
C8 C 0.6253(5) 0.5049(4) 0.2967(8) 0.0208(16) Uani 1 1 d . . . . .
C9 C 0.6864(7) 0.4779(4) 0.3883(9) 0.031(2) Uani 1 1 d . . . . .
H9A H 0.6937 0.4272 0.3808 0.047 Uiso 1 1 calc R U . . .
H9B H 0.6594 0.4885 0.4602 0.047 Uiso 1 1 calc R U . . .
H9C H 0.7452 0.5006 0.3829 0.047 Uiso 1 1 calc R U . . .
C10 C 0.6618(7) 0.4852(4) 0.1833(8) 0.0299(19) Uani 1 1 d . . . . .
H10A H 0.6230 0.5051 0.1260 0.045 Uiso 1 1 calc R U . . .
H10B H 0.6630 0.4342 0.1761 0.045 Uiso 1 1 calc R U . . .
H10C H 0.7229 0.5037 0.1751 0.045 Uiso 1 1 calc R U . . .
C11 C 0.5314(6) 0.4743(4) 0.3111(10) 0.0281(18) Uani 1 1 d . . . . .
H11A H 0.5091 0.4851 0.3853 0.042 Uiso 1 1 calc R U . . .
H11B H 0.5338 0.4235 0.3013 0.042 Uiso 1 1 calc R U . . .
H11C H 0.4908 0.4946 0.2560 0.042 Uiso 1 1 calc R U . . .
C12 C 0.6438(5) 0.7697(4) 0.2899(7) 0.0210(15) Uani 1 1 d . . . . .
C13 C 0.5802(6) 0.8082(4) 0.3671(7) 0.0219(16) Uani 1 1 d . . . . .
H13A H 0.5179 0.7975 0.3469 0.033 Uiso 1 1 calc R U . . .
H13B H 0.5905 0.8586 0.3610 0.033 Uiso 1 1 calc R U . . .
H13C H 0.5912 0.7932 0.4433 0.033 Uiso 1 1 calc R U . . .
C14 C 0.7421(5) 0.7830(4) 0.3254(8) 0.0237(18) Uani 1 1 d . . . . .
H14A H 0.7546 0.7576 0.3940 0.036 Uiso 1 1 calc R U . . .
H14B H 0.7512 0.8331 0.3375 0.036 Uiso 1 1 calc R U . . .
H14C H 0.7829 0.7667 0.2673 0.036 Uiso 1 1 calc R U . . .
C15 C 0.6301(6) 0.7949(4) 0.1704(7) 0.0239(18) Uani 1 1 d . . . . .
H15A H 0.6709 0.7695 0.1213 0.036 Uiso 1 1 calc R U . . .
H15B H 0.6428 0.8451 0.1660 0.036 Uiso 1 1 calc R U . . .
H15C H 0.5678 0.7863 0.1480 0.036 Uiso 1 1 calc R U . . .
C16 C 0.4360(7) 0.5144(4) -0.0036(7) 0.0265(18) Uani 1 1 d . . . . .
H16A H 0.3736 0.5006 0.0108 0.040 Uiso 1 1 calc R U . . .
H16B H 0.4760 0.4902 0.0481 0.040 Uiso 1 1 calc R U . . .
H16C H 0.4522 0.5017 -0.0794 0.040 Uiso 1 1 calc R U . . .
C17 C 0.5658(6) 0.6363(5) -0.0157(8) 0.0284(19) Uani 1 1 d . . . . .
H17A H 0.5786 0.6275 -0.0939 0.043 Uiso 1 1 calc R U . . .
H17B H 0.6065 0.6085 0.0301 0.043 Uiso 1 1 calc R U . . .
H17C H 0.5745 0.6860 0.0004 0.043 Uiso 1 1 calc R U . . .
C18 C 0.3715(6) 0.6545(4) -0.0860(7) 0.0252(18) Uani 1 1 d . . . . .
H18A H 0.3800 0.7052 -0.0831 0.038 Uiso 1 1 calc R U . . .
H18B H 0.3090 0.6431 -0.0676 0.038 Uiso 1 1 calc R U . . .
H18C H 0.3851 0.6376 -0.1606 0.038 Uiso 1 1 calc R U . . .
C19 C 0.1973(6) 0.5869(6) 0.1276(10) 0.037(2) Uani 1 1 d . . . . .
H19A H 0.1405 0.5643 0.1480 0.056 Uiso 1 1 calc R U . . .
H19B H 0.2247 0.5617 0.0658 0.056 Uiso 1 1 calc R U . . .
H19C H 0.1856 0.6354 0.1058 0.056 Uiso 1 1 calc R U . . .
C20 C 0.2926(7) 0.4913(5) 0.2858(9) 0.033(2) Uani 1 1 d . . . . .
H20A H 0.3230 0.4881 0.3574 0.050 Uiso 1 1 calc R U . . .
H20B H 0.3295 0.4686 0.2292 0.050 Uiso 1 1 calc R U . . .
H20C H 0.2341 0.4679 0.2902 0.050 Uiso 1 1 calc R U . . .
C21 C 0.2212(7) 0.6301(5) 0.3682(9) 0.037(2) Uani 1 1 d . . . . .
H21A H 0.1600 0.6121 0.3775 0.055 Uiso 1 1 calc R U . . .
H21B H 0.2189 0.6805 0.3545 0.055 Uiso 1 1 calc R U . . .
H21C H 0.2560 0.6210 0.4353 0.055 Uiso 1 1 calc R U . . .
C22 C 0.4763(6) 0.6493(5) 0.4647(7) 0.0248(18) Uani 1 1 d . . . . .
H22A H 0.4305 0.6121 0.4722 0.030 Uiso 1 1 calc R U . . .
H22B H 0.4434 0.6942 0.4689 0.030 Uiso 1 1 calc R U . . .
C23 C 0.5174(10) 0.5608(5) 0.6650(8) 0.045(3) Uani 1 1 d . . . . .
H23A H 0.5480 0.5587 0.7366 0.068 Uiso 1 1 calc R U . . .
H23B H 0.5365 0.5212 0.6193 0.068 Uiso 1 1 calc R U . . .
H23C H 0.4522 0.5586 0.6764 0.068 Uiso 1 1 calc R U . . .
C24 C 0.5192(7) 0.7214(5) 0.6820(8) 0.0319(19) Uani 1 1 d . . . . .
H24A H 0.4542 0.7230 0.6947 0.048 Uiso 1 1 calc R U . . .
H24B H 0.5385 0.7643 0.6448 0.048 Uiso 1 1 calc R U . . .
H24C H 0.5505 0.7172 0.7529 0.048 Uiso 1 1 calc R U . . .
C25 C 0.6698(6) 0.6460(5) 0.5700(7) 0.0274(19) Uani 1 1 d . . . . .
H25A H 0.6848 0.6838 0.5185 0.041 Uiso 1 1 calc R U . . .
H25B H 0.6888 0.6012 0.5385 0.041 Uiso 1 1 calc R U . . .
H25C H 0.7010 0.6537 0.6402 0.041 Uiso 1 1 calc R U . . .

loop_
_atom_site_aniso_label
_atom_site_aniso_U_11
_atom_site_aniso_U_22
_atom_site_aniso_U_33
_atom_site_aniso_U_23
_atom_site_aniso_U_13
_atom_site_aniso_U_12
Te1 0.0268(3) 0.0138(2) 0.0323(3) 0.0000(2) 0.0012(2) 0.0024(2)
Si1 0.0194(10) 0.0112(8) 0.0171(10) -0.0006(8) 0.0006(8) -0.0003(7)
Si2 0.0162(9) 0.0120(8) 0.0166(9) 0.0001(9) 0.0008(9) 0.0006(7)
Si3 0.0208(11) 0.0171(10) 0.0190(10) -0.0022(8) -0.0023(8) 0.0012(8)
Si4 0.0200(11) 0.0167(10) 0.0317(13) 0.0000(9) 0.0043(10) 0.0003(8)
Si5 0.0361(14) 0.0167(10) 0.0174(11) -0.0005(9) -0.0002(9) 0.0024(9)
N1 0.021(3) 0.013(3) 0.020(3) 0.000(3) 0.004(3) 0.001(2)
N2 0.021(3) 0.011(3) 0.018(3) -0.001(2) 0.002(3) 0.000(2)
C1 0.025(4) 0.014(3) 0.024(4) 0.002(3) -0.003(3) 0.002(3)
C2 0.018(4) 0.015(4) 0.028(4) -0.004(3) -0.002(3) -0.002(3)
C3 0.028(4) 0.017(4) 0.030(5) 0.004(3) -0.002(3) -0.003(3)
C4 0.022(4) 0.017(3) 0.049(5) 0.007(4) -0.006(4) 0.001(3)
C5 0.020(4) 0.019(4) 0.058(6) -0.006(5) 0.006(5) 0.000(3)
C6 0.031(5) 0.019(4) 0.041(5) -0.007(4) 0.013(4) -0.004(3)
C7 0.022(4) 0.021(4) 0.030(4) -0.006(3) 0.002(3) 0.000(3)
C8 0.022(4) 0.012(3) 0.028(4) -0.004(3) -0.003(3) 0.003(3)
C9 0.044(6) 0.011(4) 0.038(5) 0.002(3) -0.016(4) 0.006(4)
C10 0.042(5) 0.015(3) 0.033(5) -0.002(4) 0.009(5) 0.004(3)
C11 0.027(4) 0.013(3) 0.045(5) 0.002(4) -0.002(4) -0.001(3)
C12 0.019(3) 0.011(3) 0.032(4) 0.002(3) -0.001(3) -0.005(3)
C13 0.030(4) 0.015(4) 0.021(4) -0.003(3) 0.002(3) 0.002(3)
C14 0.021(4) 0.017(4) 0.033(5) -0.002(3) 0.001(3) -0.006(3)
C15 0.027(4) 0.016(3) 0.029(5) 0.002(3) 0.003(3) -0.004(3)
C16 0.039(5) 0.019(4) 0.021(4) -0.004(3) -0.003(4) 0.003(4)
C17 0.026(5) 0.031(5) 0.027(5) -0.001(4) 0.002(4) -0.002(4)
C18 0.029(5) 0.025(4) 0.021(4) -0.001(3) -0.007(3) -0.001(3)
C19 0.021(4) 0.038(5) 0.053(7) -0.005(5) -0.006(4) 0.000(4)
C20 0.031(5) 0.020(4) 0.048(7) 0.006(4) 0.009(4) -0.002(3)
C21 0.041(6) 0.030(5) 0.039(6) -0.005(4) 0.022(5) -0.014(4)
C22 0.036(5) 0.021(4) 0.017(4) 0.003(3) 0.003(3) 0.001(3)
C23 0.089(9) 0.021(4) 0.025(5) 0.003(4) 0.001(5) -0.007(5)
C24 0.050(5) 0.021(4) 0.025(4) -0.003(4) 0.011(4) -0.001(4)
C25 0.035(5) 0.026(4) 0.021(4) -0.002(3) -0.010(3) 0.005(3)

loop_
_atom_type_symbol
_atom_type_description
_atom_type_scat_dispersion_real
_atom_type_scat_dispersion_imag
_atom_type_scat_source
C C 0.0033 0.0016 'International Tables Vol C Tables 4.2.6.8 and 6.1.1.4'
H H 0.0000 0.0000 'International Tables Vol C Tables 4.2.6.8 and 6.1.1.4'
N N 0.0061 0.0033 'International Tables Vol C Tables 4.2.6.8 and 6.1.1.4'
Si Si 0.0817 0.0704 'International Tables Vol C Tables 4.2.6.8 and 6.1.1.4'
Te Te -0.5308 1.6751 'International Tables Vol C Tables 4.2.6.8 and 6.1.1.4'

loop_
_geom_angle_atom_site_label_1
_geom_angle_atom_site_label_2
_geom_angle_atom_site_label_3
_geom_angle
_geom_angle_site_symmetry_1
_geom_angle_site_symmetry_3
_geom_angle_publ_flag
N2 Si1 N1 71.9(3) . . ?
N2 Si1 C22 113.9(4) . . ?
N1 Si1 C22 113.8(4) . . ?
N2 Si1 C1 36.2(3) . . ?
N1 Si1 C1 35.8(3) . . ?
C22 Si1 C1 121.4(4) . . ?
N2 Si1 Si2 117.6(2) . . ?
N1 Si1 Si2 121.0(3) . . ?
C22 Si1 Si2 112.8(3) . . ?
C1 Si1 Si2 125.8(2) . . ?
Si1 Si2 Si3 113.40(11) . . ?
Si1 Si2 Si4 111.18(12) . . ?
Si3 Si2 Si4 110.11(12) . . ?
Si1 Si2 Te1 105.06(9) . . ?
Si3 Si2 Te1 112.44(10) . . ?
Si4 Si2 Te1 104.19(9) . . ?
C17 Si3 C18 109.6(4) . . ?
C17 Si3 C16 108.5(4) . . ?
C18 Si3 C16 107.5(4) . . ?
C17 Si3 Si2 111.9(3) . . ?
C18 Si3 Si2 106.9(3) . . ?
C16 Si3 Si2 112.4(3) . . ?
C21 Si4 C19 109.3(5) . . ?
C21 Si4 C20 108.1(5) . . ?
C19 Si4 C20 106.4(5) . . ?
C21 Si4 Si2 110.4(3) . . ?
C19 Si4 Si2 105.1(4) . . ?
C20 Si4 Si2 117.2(3) . . ?
C25 Si5 C24 107.3(4) . . ?
C25 Si5 C23 108.4(5) . . ?
C24 Si5 C23 111.1(5) . . ?
C25 Si5 C22 114.8(4) . . ?
C24 Si5 C22 108.4(4) . . ?
C23 Si5 C22 106.9(5) . . ?
C1 N1 C8 131.0(7) . . ?
C1 N1 Si1 91.0(5) . . ?
C8 N1 Si1 137.2(5) . . ?
C1 N2 C12 132.3(7) . . ?
C1 N2 Si1 90.9(5) . . ?
C12 N2 Si1 136.8(5) . . ?
N1 C1 N2 106.0(7) . . ?
N1 C1 C2 127.7(7) . . ?
N2 C1 C2 126.2(7) . . ?
N1 C1 Si1 53.2(4) . . ?
N2 C1 Si1 53.0(4) . . ?
C2 C1 Si1 176.3(6) . . ?
C3 C2 C7 119.4(8) . . ?
C3 C2 C1 120.4(8) . . ?
C7 C2 C1 120.1(8) . . ?
C2 C3 C4 121.1(9) . . ?
C2 C3 H3 119.4 . . ?
C4 C3 H3 119.4 . . ?
C5 C4 C3 119.0(9) . . ?
C5 C4 H4 120.5 . . ?
C3 C4 H4 120.5 . . ?
C6 C5 C4 120.6(8) . . ?
C6 C5 H5 119.7 . . ?
C4 C5 H5 119.7 . . ?
C5 C6 C7 121.3(10) . . ?
C5 C6 H6 119.3 . . ?
C7 C6 H6 119.3 . . ?
C6 C7 C2 118.5(9) . . ?
C6 C7 H7 120.7 . . ?
C2 C7 H7 120.7 . . ?
N1 C8 C9 111.1(7) . . ?
N1 C8 C10 110.7(7) . . ?
C9 C8 C10 111.1(7) . . ?
N1 C8 C11 104.7(6) . . ?
C9 C8 C11 109.4(8) . . ?
C10 C8 C11 109.6(8) . . ?
C8 C9 H9A 109.5 . . ?
C8 C9 H9B 109.5 . . ?
H9A C9 H9B 109.5 . . ?
C8 C9 H9C 109.5 . . ?
H9A C9 H9C 109.5 . . ?
H9B C9 H9C 109.5 . . ?
C8 C10 H10A 109.5 . . ?
C8 C10 H10B 109.5 . . ?
H10A C10 H10B 109.5 . . ?
C8 C10 H10C 109.5 . . ?
H10A C10 H10C 109.5 . . ?
H10B C10 H10C 109.5 . . ?
C8 C11 H11A 109.5 . . ?
C8 C11 H11B 109.5 . . ?
H11A C11 H11B 109.5 . . ?
C8 C11 H11C 109.5 . . ?
H11A C11 H11C 109.5 . . ?
H11B C11 H11C 109.5 . . ?
N2 C12 C13 106.6(6) . . ?
N2 C12 C15 108.7(6) . . ?
C13 C12 C15 110.1(7) . . ?
N2 C12 C14 112.0(6) . . ?
C13 C12 C14 109.7(7) . . ?
C15 C12 C14 109.6(7) . . ?
C12 C13 H13A 109.5 . . ?
C12 C13 H13B 109.5 . . ?
H13A C13 H13B 109.5 . . ?
C12 C13 H13C 109.5 . . ?
H13A C13 H13C 109.5 . . ?
H13B C13 H13C 109.5 . . ?
C12 C14 H14A 109.5 . . ?
C12 C14 H14B 109.5 . . ?
H14A C14 H14B 109.5 . . ?
C12 C14 H14C 109.5 . . ?
H14A C14 H14C 109.5 . . ?
H14B C14 H14C 109.5 . . ?
C12 C15 H15A 109.5 . . ?
C12 C15 H15B 109.5 . . ?
H15A C15 H15B 109.5 . . ?
C12 C15 H15C 109.5 . . ?
H15A C15 H15C 109.5 . . ?
H15B C15 H15C 109.5 . . ?
Si3 C16 H16A 109.5 . . ?
Si3 C16 H16B 109.5 . . ?
H16A C16 H16B 109.5 . . ?
Si3 C16 H16C 109.5 . . ?
H16A C16 H16C 109.5 . . ?
H16B C16 H16C 109.5 . . ?
Si3 C17 H17A 109.5 . . ?
Si3 C17 H17B 109.5 . . ?
H17A C17 H17B 109.5 . . ?
Si3 C17 H17C 109.5 . . ?
H17A C17 H17C 109.5 . . ?
H17B C17 H17C 109.5 . . ?
Si3 C18 H18A 109.5 . . ?
Si3 C18 H18B 109.5 . . ?
H18A C18 H18B 109.5 . . ?
Si3 C18 H18C 109.5 . . ?
H18A C18 H18C 109.5 . . ?
H18B C18 H18C 109.5 . . ?
Si4 C19 H19A 109.5 . . ?
Si4 C19 H19B 109.5 . . ?
H19A C19 H19B 109.5 . . ?
Si4 C19 H19C 109.5 . . ?
H19A C19 H19C 109.5 . . ?
H19B C19 H19C 109.5 . . ?
Si4 C20 H20A 109.5 . . ?
Si4 C20 H20B 109.5 . . ?
H20A C20 H20B 109.5 . . ?
Si4 C20 H20C 109.5 . . ?
H20A C20 H20C 109.5 . . ?
H20B C20 H20C 109.5 . . ?
Si4 C21 H21A 109.5 . . ?
Si4 C21 H21B 109.5 . . ?
H21A C21 H21B 109.5 . . ?
Si4 C21 H21C 109.5 . . ?
H21A C21 H21C 109.5 . . ?
H21B C21 H21C 109.5 . . ?
Si1 C22 Si5 125.9(5) . . ?
Si1 C22 H22A 105.8 . . ?
Si5 C22 H22A 105.8 . . ?
Si1 C22 H22B 105.8 . . ?
Si5 C22 H22B 105.8 . . ?
H22A C22 H22B 106.2 . . ?
Si5 C23 H23A 109.5 . . ?
Si5 C23 H23B 109.5 . . ?
H23A C23 H23B 109.5 . . ?
Si5 C23 H23C 109.5 . . ?
H23A C23 H23C 109.5 . . ?
H23B C23 H23C 109.5 . . ?
Si5 C24 H24A 109.5 . . ?
Si5 C24 H24B 109.5 . . ?
H24A C24 H24B 109.5 . . ?
Si5 C24 H24C 109.5 . . ?
H24A C24 H24C 109.5 . . ?
H24B C24 H24C 109.5 . . ?
Si5 C25 H25A 109.5 . . ?
Si5 C25 H25B 109.5 . . ?
H25A C25 H25B 109.5 . . ?
Si5 C25 H25C 109.5 . . ?
H25A C25 H25C 109.5 . . ?
H25B C25 H25C 109.5 . . ?

loop_
_geom_bond_atom_site_label_1
_geom_bond_atom_site_label_2
_geom_bond_distance
_geom_bond_site_symmetry_2
_geom_bond_publ_flag
Te1 Si2 2.4582(19) . ?
Si1 N2 1.821(7) . ?
Si1 N1 1.827(7) . ?
Si1 C22 1.842(9) . ?
Si1 C1 2.281(9) . ?
Si1 Si2 2.338(3) . ?
Si2 Si3 2.342(3) . ?
Si2 Si4 2.357(3) . ?
Si3 C17 1.852(10) . ?
Si3 C18 1.860(9) . ?
Si3 C16 1.883(9) . ?
Si4 C21 1.865(10) . ?
Si4 C19 1.875(11) . ?
Si4 C20 1.877(9) . ?
Si5 C25 1.852(10) . ?
Si5 C24 1.862(9) . ?
Si5 C23 1.875(10) . ?
Si5 C22 1.886(9) . ?
N1 C1 1.335(10) . ?
N1 C8 1.500(9) . ?
N2 C1 1.346(10) . ?
N2 C12 1.495(9) . ?
C1 C2 1.482(11) . ?
C2 C3 1.378(12) . ?
C2 C7 1.405(13) . ?
C3 C4 1.394(12) . ?
C3 H3 0.9500 . ?
C4 C5 1.377(16) . ?
C4 H4 0.9500 . ?
C5 C6 1.366(15) . ?
C5 H5 0.9500 . ?
C6 C7 1.393(13) . ?
C6 H6 0.9500 . ?
C7 H7 0.9500 . ?
C8 C9 1.524(12) . ?
C8 C10 1.524(13) . ?
C8 C11 1.525(11) . ?
C9 H9A 0.9800 . ?
C9 H9B 0.9800 . ?
C9 H9C 0.9800 . ?
C10 H10A 0.9800 . ?
C10 H10B 0.9800 . ?
C10 H10C 0.9800 . ?
C11 H11A 0.9800 . ?
C11 H11B 0.9800 . ?
C11 H11C 0.9800 . ?
C12 C13 1.522(11) . ?
C12 C15 1.540(11) . ?
C12 C14 1.544(11) . ?
C13 H13A 0.9800 . ?
C13 H13B 0.9800 . ?
C13 H13C 0.9800 . ?
C14 H14A 0.9800 . ?
C14 H14B 0.9800 . ?
C14 H14C 0.9800 . ?
C15 H15A 0.9800 . ?
C15 H15B 0.9800 . ?
C15 H15C 0.9800 . ?
C16 H16A 0.9800 . ?
C16 H16B 0.9800 . ?
C16 H16C 0.9800 . ?
C17 H17A 0.9800 . ?
C17 H17B 0.9800 . ?
C17 H17C 0.9800 . ?
C18 H18A 0.9800 . ?
C18 H18B 0.9800 . ?
C18 H18C 0.9800 . ?
C19 H19A 0.9800 . ?
C19 H19B 0.9800 . ?
C19 H19C 0.9800 . ?
C20 H20A 0.9800 . ?
C20 H20B 0.9800 . ?
C20 H20C 0.9800 . ?
C21 H21A 0.9800 . ?
C21 H21B 0.9800 . ?
C21 H21C 0.9800 . ?
C22 H22A 0.9900 . ?
C22 H22B 0.9900 . ?
C23 H23A 0.9800 . ?
C23 H23B 0.9800 . ?
C23 H23C 0.9800 . ?
C24 H24A 0.9800 . ?
C24 H24B 0.9800 . ?
C24 H24C 0.9800 . ?
C25 H25A 0.9800 . ?
C25 H25B 0.9800 . ?
C25 H25C 0.9800 . ?

loop_
_geom_torsion_atom_site_label_1
_geom_torsion_atom_site_label_2
_geom_torsion_atom_site_label_3
_geom_torsion_atom_site_label_4
_geom_torsion
_geom_torsion_site_symmetry_1
_geom_torsion_site_symmetry_2
_geom_torsion_site_symmetry_3
_geom_torsion_site_symmetry_4
_geom_torsion_publ_flag
N2 Si1 N1 C1 -2.4(5) . . . . ?
C22 Si1 N1 C1 -111.1(6) . . . . ?
Si2 Si1 N1 C1 109.4(5) . . . . ?
N2 Si1 N1 C8 -172.5(10) . . . . ?
C22 Si1 N1 C8 78.8(10) . . . . ?
C1 Si1 N1 C8 -170.1(12) . . . . ?
Si2 Si1 N1 C8 -60.6(10) . . . . ?
N1 Si1 N2 C1 2.4(5) . . . . ?
C22 Si1 N2 C1 111.0(5) . . . . ?
Si2 Si1 N2 C1 -113.8(4) . . . . ?
N1 Si1 N2 C12 -177.3(9) . . . . ?
C22 Si1 N2 C12 -68.7(9) . . . . ?
C1 Si1 N2 C12 -179.7(11) . . . . ?
Si2 Si1 N2 C12 66.5(9) . . . . ?
C8 N1 C1 N2 174.3(8) . . . . ?
Si1 N1 C1 N2 3.2(7) . . . . ?
C8 N1 C1 C2 -4.4(15) . . . . ?
Si1 N1 C1 C2 -175.4(8) . . . . ?
C8 N1 C1 Si1 171.1(11) . . . . ?
C12 N2 C1 N1 176.5(8) . . . . ?
Si1 N2 C1 N1 -3.2(7) . . . . ?
C12 N2 C1 C2 -4.8(14) . . . . ?
Si1 N2 C1 C2 175.4(8) . . . . ?
C12 N2 C1 Si1 179.7(10) . . . . ?
N1 C1 C2 C3 -75.8(12) . . . . ?
N2 C1 C2 C3 105.9(10) . . . . ?
N1 C1 C2 C7 105.6(10) . . . . ?
N2 C1 C2 C7 -72.8(11) . . . . ?
C7 C2 C3 C4 0.2(12) . . . . ?
C1 C2 C3 C4 -178.5(7) . . . . ?
C2 C3 C4 C5 0.2(12) . . . . ?
C3 C4 C5 C6 -0.3(13) . . . . ?
C4 C5 C6 C7 0.1(13) . . . . ?
C5 C6 C7 C2 0.3(13) . . . . ?
C3 C2 C7 C6 -0.4(13) . . . . ?
C1 C2 C7 C6 178.2(7) . . . . ?
C1 N1 C8 C9 72.1(12) . . . . ?
Si1 N1 C8 C9 -121.1(9) . . . . ?
C1 N1 C8 C10 -51.9(12) . . . . ?
Si1 N1 C8 C10 114.9(9) . . . . ?
C1 N1 C8 C11 -169.9(9) . . . . ?
Si1 N1 C8 C11 -3.1(12) . . . . ?
C1 N2 C12 C13 -149.6(8) . . . . ?
Si1 N2 C12 C13 30.0(11) . . . . ?
C1 N2 C12 C15 91.8(10) . . . . ?
Si1 N2 C12 C15 -88.6(9) . . . . ?
C1 N2 C12 C14 -29.5(12) . . . . ?
Si1 N2 C12 C14 150.1(7) . . . . ?
N2 Si1 C22 Si5 -44.2(7) . . . . ?
N1 Si1 C22 Si5 35.7(7) . . . . ?
C1 Si1 C22 Si5 -4.0(7) . . . . ?
Si2 Si1 C22 Si5 178.5(4) . . . . ?
C25 Si5 C22 Si1 8.7(7) . . . . ?
C24 Si5 C22 Si1 128.6(6) . . . . ?
C23 Si5 C22 Si1 -111.5(7) . . . . ?
